data_2207933
loop_
_publ_author_name
'Ren, Rui'
'Zhang, Shu-Sheng'
'Li, Qiang'
'Li, Xue-Mei'
'Song, Xiu-Yan'

_publ_section_title
;
 4-Cyano-3-fluorophenyl
 (2<i>E</i>)-3-(4-heptyloxy-3-methoxyphenyl)acrylate
;
_journal_coeditor_code WW6445
_journal_issue 1
_journal_name_full 'Acta Crystallographica Section E'
_journal_page_first o160
_journal_page_last o161
_journal_paper_doi 10.1107/S1600536805040961
_journal_volume 62
_journal_year 2006
_chemical_formula_iupac 'C24 H26 F N O4'
_chemical_formula_moiety 'C24 H26 F N O4'
_chemical_formula_sum 'C24 H26 F N O4'
_chemical_formula_weight 411.46
_chemical_name_systematic
;
4-Cyano-3-fluorophenyl (2E)-3-(4-heptyloxy-3-methoxyphenyl)acrylate
;
_space_group_IT_number 2
_symmetry_cell_setting triclinic
_symmetry_space_group_name_Hall '-P 1'
_symmetry_space_group_name_H-M 'P -1'
_atom_sites_solution_hydrogens geom
_atom_sites_solution_primary direct
_atom_sites_solution_secondary difmap
_audit_creation_method SHELXL-97
_cell_angle_alpha 82.499(8)
_cell_angle_beta 82.269(8)
_cell_angle_gamma 75.662(8)
_cell_formula_units_Z 2
_cell_length_a 7.763(4)
_cell_length_b 11.207(5)
_cell_length_c 13.631(7)
_cell_measurement_reflns_used 2069
_cell_measurement_temperature 293(2)
_cell_measurement_theta_max 25.9
_cell_measurement_theta_min 2.5
_cell_volume 1132.7(10)
_computing_cell_refinement 'SAINT (Siemens, 1996)'
_computing_data_collection 'SMART (Siemens, 1996)'
_computing_data_reduction SAINT
_computing_molecular_graphics SHELXTL
_computing_publication_material
;
SHELXTL, PARST (Nardelli, 1995) and PLATON (Spek, 2003)
;
_computing_structure_refinement SHELXTL
_computing_structure_solution 'SHELXTL (Sheldrick, 1997)'
_diffrn_ambient_temperature 293(2)
_diffrn_detector_area_resol_mean 8.33
_diffrn_measured_fraction_theta_full 0.974
_diffrn_measured_fraction_theta_max 0.974
_diffrn_measurement_device_type 'Siemens SMART 1000 CCD area-detector'
_diffrn_measurement_method \w
_diffrn_radiation_monochromator graphite
_diffrn_radiation_source 'fine-focus sealed tube'
_diffrn_radiation_type MoK\a
_diffrn_radiation_wavelength 0.71073
_diffrn_reflns_av_R_equivalents 0.0136
_diffrn_reflns_av_sigmaI/netI 0.0259
_diffrn_reflns_limit_h_max 8
_diffrn_reflns_limit_h_min -9
_diffrn_reflns_limit_k_max 13
_diffrn_reflns_limit_k_min -13
_diffrn_reflns_limit_l_max 16
_diffrn_reflns_limit_l_min -14
_diffrn_reflns_number 5944
_diffrn_reflns_theta_full 25.50
_diffrn_reflns_theta_max 25.50
_diffrn_reflns_theta_min 1.89
_diffrn_standards_number 0
_exptl_absorpt_coefficient_mu 0.087
_exptl_absorpt_correction_T_max 0.9877
_exptl_absorpt_correction_T_min 0.9733
_exptl_absorpt_correction_type multi-scan
_exptl_absorpt_process_details '(SADABS; Sheldrick, 1996)'
_exptl_crystal_colour colorless
_exptl_crystal_density_diffrn 1.207
_exptl_crystal_density_method 'not measured'
_exptl_crystal_description column
_exptl_crystal_F_000 436
_exptl_crystal_size_max 0.31
_exptl_crystal_size_mid 0.30
_exptl_crystal_size_min 0.14
_refine_diff_density_max 0.230
_refine_diff_density_min -0.210
_refine_ls_extinction_method none
_refine_ls_goodness_of_fit_ref 1.064
_refine_ls_hydrogen_treatment constr
_refine_ls_matrix_type full
_refine_ls_number_parameters 283
_refine_ls_number_reflns 4124
_refine_ls_number_restraints 1
_refine_ls_restrained_S_all 1.065
_refine_ls_R_factor_all 0.0753
_refine_ls_R_factor_gt 0.0573
_refine_ls_shift/su_max 0.000
_refine_ls_shift/su_mean 0.000
_refine_ls_structure_factor_coef Fsqd
_refine_ls_weighting_details 'calc w=1/[\s^2^(Fo^2^)+(0.0764P)^2^+0.2038P] where P=(Fo^2^+2Fc^2^)/3'
_refine_ls_weighting_scheme calc
_refine_ls_wR_factor_gt 0.1481
_refine_ls_wR_factor_ref 0.1598
_reflns_number_gt 3035
_reflns_number_total 4124
_reflns_threshold_expression I>2\s(I)
_cod_data_source_file ww6445.cif
_cod_data_source_block I
_cod_depositor_comments
;
The following automatic conversions were performed:
'_symmetry_cell_setting' value 'Triclinic' changed to 'triclinic'
according to '/home/saulius/struct/CIF-dictionaries/cif_core.dic'
dictionary named 'cif_core.dic' version 2.4.1 from 2010-06-29.

Automatic conversion script
Id: cif_fix_enum 1527 2010-12-29 10:47:43Z saulius 

The following automatic conversions were performed:

'_symmetry_cell_setting' value 'Triclinic' changed to 'triclinic'
according to /home/saulius/struct/CIF-dictionaries/cif_core.dic
dictionary named 'cif_core.dic' version 2.4.1 from 2010-06-29.

Automatic conversion script
Id: cif_fix_values 1715 2011-07-08 13:25:40Z adriana 
;
_cod_original_cell_volume 1132.6(10)
_cod_database_code 2207933
_cod_database_fobs_code 2207933

loop_
_symmetry_equiv_pos_as_xyz
'x, y, z'
'-x, -y, -z'

loop_
_atom_site_label
_atom_site_fract_x
_atom_site_fract_y
_atom_site_fract_z
_atom_site_U_iso_or_equiv
_atom_site_adp_type
_atom_site_calc_flag
_atom_site_refinement_flags
_atom_site_occupancy
_atom_site_disorder_assembly
_atom_site_disorder_group
_atom_site_type_symbol
F 1.3298(3) 0.5588(2) -0.03105(17) 0.0942(10) Uani d P 0.638(4) A 1 F
F' 1.2113(7) 0.1760(4) 0.0527(4) 0.121(2) Uani d PD 0.362(4) A 2 F
O1 0.90084(18) 0.50358(15) 0.24027(11) 0.0740(5) Uani d . 1 A . O
O2 1.09918(18) 0.44984(17) 0.35172(11) 0.0805(5) Uani d . 1 A . O
O3 0.32486(16) 0.73331(13) 0.70325(10) 0.0618(4) Uani d . 1 . . O
O4 0.03389(16) 0.82917(13) 0.62448(10) 0.0581(4) Uani d . 1 A . O
N 1.5186(4) 0.2853(3) -0.12883(19) 0.1189(9) Uani d . 1 . . N
C1 1.4108(3) 0.3189(3) -0.06614(18) 0.0818(7) Uani d . 1 . . C
C2 1.2789(3) 0.3641(2) 0.01323(14) 0.0631(6) Uani d . 1 A . C
C3 1.1821(3) 0.2890(2) 0.07330(17) 0.0699(6) Uani d D 1 . . C
H3 1.2027 0.2061 0.0615 0.070 Uiso d P 0.64 A 1 H
C4 1.0577(3) 0.3333(2) 0.15023(15) 0.0657(6) Uani d . 1 A . C
H4 0.9926 0.2821 0.1897 0.066 Uiso calc R 1 . . H
C5 1.0326(2) 0.4545(2) 0.16688(14) 0.0594(5) Uani d . 1 . . C
C6 1.1255(3) 0.5322(2) 0.10843(17) 0.0679(6) Uani d . 1 A . C
H6 1.1071 0.6144 0.1206 0.068 Uiso calc R 1 . . H
C7 1.2458(3) 0.4856(2) 0.03190(16) 0.0681(6) Uani d . 1 . . C
H7 1.3073 0.5380 -0.0093 0.068 Uiso d P 0.36 A 2 H
C8 0.9499(2) 0.49779(18) 0.33385(14) 0.0538(5) Uani d . 1 . . C
C9 0.8024(2) 0.55344(18) 0.40399(14) 0.0528(5) Uani d . 1 A . C
H9 0.8242 0.5521 0.4696 0.053 Uiso calc R 1 . . H
C10 0.6382(2) 0.60614(17) 0.37956(14) 0.0511(5) Uani d . 1 . . C
H10 0.6215 0.6072 0.3131 0.051 Uiso calc R 1 A . H
C11 0.4817(2) 0.66220(16) 0.44386(14) 0.0472(4) Uani d . 1 A . C
C12 0.4864(2) 0.66910(16) 0.54524(14) 0.0468(4) Uani d . 1 . . C
H12 0.5928 0.6366 0.5736 0.047 Uiso calc R 1 A . H
C13 0.3353(2) 0.72345(16) 0.60375(13) 0.0461(4) Uani d . 1 A . C
C14 0.1740(2) 0.77489(16) 0.56066(14) 0.0468(4) Uani d . 1 . . C
C15 0.1680(2) 0.76596(18) 0.46207(15) 0.0561(5) Uani d . 1 A . C
H15 0.0614 0.7975 0.4337 0.056 Uiso calc R 1 . . H
C16 0.3214(3) 0.70970(19) 0.40393(15) 0.0568(5) Uani d . 1 . . C
H16 0.3155 0.7041 0.3370 0.057 Uiso calc R 1 A . H
C17 0.4760(3) 0.6696(2) 0.75340(16) 0.0722(6) Uani d . 1 . . C
H17A 0.4982 0.5825 0.7476 0.072 Uiso calc R 1 . . H
H17B 0.4528 0.6837 0.8224 0.072 Uiso calc R 1 . . H
H17C 0.5787 0.6996 0.7240 0.072 Uiso calc R 1 . . H
C18 -0.1367(2) 0.87871(19) 0.58684(15) 0.0553(5) Uani d . 1 . . C
H18A -0.1790 0.8133 0.5646 0.055 Uiso calc R 1 A . H
H18B -0.1265 0.9407 0.5310 0.055 Uiso calc R 1 . . H
C19 -0.2645(2) 0.93578(19) 0.67025(15) 0.0572(5) Uani d . 1 A . C
H19A -0.2202 1.0010 0.6913 0.057 Uiso calc R 1 . . H
H19B -0.2687 0.8734 0.7264 0.057 Uiso calc R 1 . . H
C20 -0.4530(2) 0.98946(18) 0.64097(15) 0.0551(5) Uani d . 1 . . C
H20A -0.4503 1.0567 0.5886 0.055 Uiso calc R 1 A . H
H20B -0.4932 0.9260 0.6145 0.055 Uiso calc R 1 . . H
C21 -0.5851(3) 1.0371(2) 0.72710(17) 0.0660(6) Uani d . 1 A . C
H21A -0.5456 1.1016 0.7526 0.066 Uiso calc R 1 . . H
H21B -0.5853 0.9702 0.7799 0.066 Uiso calc R 1 . . H
C22 -0.7742(3) 1.0884(2) 0.70024(19) 0.0739(6) Uani d . 1 . . C
H22A -0.7721 1.1520 0.6448 0.074 Uiso calc R 1 A . H
H22B -0.8149 1.0225 0.6777 0.074 Uiso calc R 1 . . H
C23 -0.9079(4) 1.1426(3) 0.7826(2) 0.1080(10) Uani d . 1 A . C
H23A -0.8632 1.2045 0.8084 0.108 Uiso calc R 1 . . H
H23B -1.0184 1.1845 0.7548 0.108 Uiso calc R 1 . . H
C24 -0.9472(6) 1.0554(5) 0.8636(3) 0.176(2) Uani d . 1 . . C
H24A -0.9556 0.9813 0.8382 0.176 Uiso calc R 1 A . H
H24B -1.0587 1.0904 0.9004 0.176 Uiso calc R 1 . . H
H24C -0.8535 1.0359 0.9065 0.176 Uiso calc R 1 . . H

loop_
_atom_site_aniso_label
_atom_site_aniso_U_11
_atom_site_aniso_U_22
_atom_site_aniso_U_33
_atom_site_aniso_U_12
_atom_site_aniso_U_13
_atom_site_aniso_U_23
F 0.0773(15) 0.1154(19) 0.0876(17) -0.0361(13) 0.0120(12) 0.0026(13)
F' 0.152(5) 0.089(3) 0.119(4) -0.037(3) 0.039(3) -0.042(3)
O1 0.0449(8) 0.1055(12) 0.0572(9) 0.0140(7) -0.0034(7) -0.0189(8)
O2 0.0428(8) 0.1218(14) 0.0632(9) 0.0128(8) -0.0066(7) -0.0210(9)
O3 0.0443(7) 0.0842(10) 0.0496(8) -0.0029(7) -0.0028(6) -0.0065(7)
O4 0.0380(7) 0.0714(9) 0.0577(8) 0.0007(6) -0.0011(6) -0.0113(7)
N 0.1015(18) 0.175(3) 0.0790(16) -0.0276(18) 0.0248(14) -0.0541(17)
C1 0.0722(16) 0.118(2) 0.0548(14) -0.0161(15) 0.0007(12) -0.0255(14)
C2 0.0494(11) 0.0921(17) 0.0428(11) -0.0042(11) -0.0050(9) -0.0128(10)
C3 0.0685(14) 0.0747(15) 0.0600(13) -0.0018(12) -0.0045(11) -0.0141(11)
C4 0.0561(12) 0.0776(15) 0.0526(12) -0.0034(11) 0.0015(10) 0.0011(10)
C5 0.0393(10) 0.0807(15) 0.0473(11) 0.0084(10) -0.0056(8) -0.0090(10)
C6 0.0533(12) 0.0701(14) 0.0743(15) -0.0030(10) -0.0022(11) -0.0133(11)
C7 0.0511(12) 0.0885(17) 0.0598(13) -0.0127(11) -0.0026(10) -0.0007(12)
C8 0.0420(10) 0.0624(12) 0.0520(11) -0.0036(9) -0.0021(8) -0.0066(9)
C9 0.0451(10) 0.0601(11) 0.0486(11) -0.0050(9) 0.0005(8) -0.0080(9)
C10 0.0473(10) 0.0513(11) 0.0513(11) -0.0065(8) -0.0007(8) -0.0070(8)
C11 0.0394(10) 0.0446(10) 0.0535(11) -0.0042(8) 0.0004(8) -0.0065(8)
C12 0.0346(9) 0.0463(10) 0.0563(11) -0.0057(7) -0.0039(8) -0.0021(8)
C13 0.0399(9) 0.0482(10) 0.0481(10) -0.0096(8) -0.0008(8) -0.0031(8)
C14 0.0357(9) 0.0478(10) 0.0523(11) -0.0045(8) 0.0028(8) -0.0064(8)
C15 0.0382(10) 0.0652(12) 0.0588(12) 0.0013(9) -0.0069(9) -0.0078(9)
C16 0.0481(11) 0.0667(12) 0.0509(11) -0.0029(9) -0.0047(9) -0.0100(9)
C17 0.0573(13) 0.0965(17) 0.0561(13) -0.0054(12) -0.0125(10) -0.0005(12)
C18 0.0389(10) 0.0601(12) 0.0614(12) -0.0026(9) -0.0034(9) -0.0055(9)
C19 0.0419(10) 0.0630(12) 0.0605(12) -0.0016(9) -0.0017(9) -0.0085(10)
C20 0.0434(10) 0.0544(11) 0.0629(12) -0.0025(8) -0.0029(9) -0.0098(9)
C21 0.0480(11) 0.0744(14) 0.0710(14) -0.0023(10) -0.0021(10) -0.0187(11)
C22 0.0478(12) 0.0771(15) 0.0909(17) 0.0005(11) -0.0032(11) -0.0208(13)
C23 0.0613(16) 0.144(3) 0.108(2) 0.0055(17) 0.0005(15) -0.043(2)
C24 0.140(4) 0.261(6) 0.096(3) -0.019(4) 0.030(3) -0.002(3)

loop_
_atom_type_symbol
_atom_type_description
_atom_type_scat_dispersion_real
_atom_type_scat_dispersion_imag
_atom_type_scat_source
C C 0.0033 0.0016 'International Tables Vol C Tables 4.2.6.8 and 6.1.1.4'
H H 0.0000 0.0000 'International Tables Vol C Tables 4.2.6.8 and 6.1.1.4'
N N 0.0061 0.0033 'International Tables Vol C Tables 4.2.6.8 and 6.1.1.4'
O O 0.0106 0.0060 'International Tables Vol C Tables 4.2.6.8 and 6.1.1.4'
F F 0.0171 0.0103 'International Tables Vol C Tables 4.2.6.8 and 6.1.1.4'

loop_
_geom_angle_atom_site_label_1
_geom_angle_atom_site_label_2
_geom_angle_atom_site_label_3
_geom_angle
C8 O1 C5 117.42(14)
C13 O3 C17 117.24(15)
C14 O4 C18 118.10(15)
N C1 C2 178.0(3)
C7 C2 C3 117.7(2)
C7 C2 C1 120.0(2)
C3 C2 C1 122.3(2)
F' C3 C4 121.6(3)
F' C3 C2 116.8(3)
C4 C3 C2 121.6(2)
C4 C3 H3 119.6
C2 C3 H3 118.8
C5 C4 C3 118.3(2)
C5 C4 H4 120.8
C3 C4 H4 120.8
C4 C5 C6 121.8(2)
C4 C5 O1 119.5(2)
C6 C5 O1 118.5(2)
C7 C6 C5 118.3(2)
C7 C6 H6 120.9
C5 C6 H6 120.9
F C7 C6 120.7(2)
F C7 C2 116.9(2)
C6 C7 C2 122.3(2)
C6 C7 H7 119.0
C2 C7 H7 118.7
O2 C8 O1 120.85(18)
O2 C8 C9 126.48(18)
O1 C8 C9 112.66(16)
C10 C9 C8 123.79(18)
C10 C9 H9 118.1
C8 C9 H9 118.1
C9 C10 C11 128.09(18)
C9 C10 H10 116.0
C11 C10 H10 116.0
C16 C11 C12 118.36(17)
C16 C11 C10 118.98(17)
C12 C11 C10 122.65(16)
C13 C12 C11 120.98(16)
C13 C12 H12 119.5
C11 C12 H12 119.5
O3 C13 C12 125.61(16)
O3 C13 C14 114.69(15)
C12 C13 C14 119.70(17)
O4 C14 C15 125.51(16)
O4 C14 C13 115.01(16)
C15 C14 C13 119.47(17)
C14 C15 C16 120.20(17)
C14 C15 H15 119.9
C16 C15 H15 119.9
C11 C16 C15 121.24(18)
C11 C16 H16 119.4
C15 C16 H16 119.4
O3 C17 H17A 109.5
O3 C17 H17B 109.5
H17A C17 H17B 109.5
O3 C17 H17C 109.5
H17A C17 H17C 109.5
H17B C17 H17C 109.5
O4 C18 C19 107.35(16)
O4 C18 H18A 110.2
C19 C18 H18A 110.2
O4 C18 H18B 110.2
C19 C18 H18B 110.2
H18A C18 H18B 108.5
C18 C19 C20 112.83(17)
C18 C19 H19A 109.0
C20 C19 H19A 109.0
C18 C19 H19B 109.0
C20 C19 H19B 109.0
H19A C19 H19B 107.8
C21 C20 C19 112.89(17)
C21 C20 H20A 109.0
C19 C20 H20A 109.0
C21 C20 H20B 109.0
C19 C20 H20B 109.0
H20A C20 H20B 107.8
C20 C21 C22 113.82(18)
C20 C21 H21A 108.8
C22 C21 H21A 108.8
C20 C21 H21B 108.8
C22 C21 H21B 108.8
H21A C21 H21B 107.7
C23 C22 C21 115.5(2)
C23 C22 H22A 108.4
C21 C22 H22A 108.4
C23 C22 H22B 108.4
C21 C22 H22B 108.4
H22A C22 H22B 107.5
C24 C23 C22 115.1(3)
C24 C23 H23A 108.5
C22 C23 H23A 108.5
C24 C23 H23B 108.5
C22 C23 H23B 108.5
H23A C23 H23B 107.5
C23 C24 H24A 109.5
C23 C24 H24B 109.5
H24A C24 H24B 109.5
C23 C24 H24C 109.5
H24A C24 H24C 109.5
H24B C24 H24C 109.5

loop_
_geom_bond_atom_site_label_1
_geom_bond_atom_site_label_2
_geom_bond_distance
_geom_bond_publ_flag
F C7 1.329(3) yes
F H7 0.4011 ?
F' C3 1.291(5) yes
F' H3 0.3596 ?
O1 C8 1.369(2) yes
O1 C5 1.393(2) yes
O2 C8 1.193(2) yes
O3 C13 1.365(2) yes
O3 C17 1.423(2) yes
O4 C14 1.366(2) yes
O4 C18 1.439(2) yes
N C1 1.144(3) yes
C1 C2 1.437(3) ?
C2 C7 1.373(3) ?
C2 C3 1.382(3) ?
C3 C4 1.381(3) ?
C3 H3 0.9347 ?
C4 C5 1.368(3) ?
C4 H4 0.9300 ?
C5 C6 1.375(3) ?
C6 C7 1.368(3) ?
C6 H6 0.9300 ?
C7 H7 0.9322 ?
C8 C9 1.457(3) yes
C9 C10 1.332(3) yes
C9 H9 0.9300 ?
C10 C11 1.455(3) ?
C10 H10 0.9300 ?
C11 C16 1.381(3) ?
C11 C12 1.400(3) ?
C12 C13 1.380(2) ?
C12 H12 0.9300 ?
C13 C14 1.413(2) ?
C14 C15 1.369(3) ?
C15 C16 1.396(3) ?
C15 H15 0.9300 ?
C16 H16 0.9300 ?
C17 H17A 0.9600 ?
C17 H17B 0.9600 ?
C17 H17C 0.9600 ?
C18 C19 1.502(3) ?
C18 H18A 0.9700 ?
C18 H18B 0.9700 ?
C19 C20 1.524(3) ?
C19 H19A 0.9700 ?
C19 H19B 0.9700 ?
C20 C21 1.511(3) ?
C20 H20A 0.9700 ?
C20 H20B 0.9700 ?
C21 C22 1.513(3) ?
C21 H21A 0.9700 ?
C21 H21B 0.9700 ?
C22 C23 1.503(3) ?
C22 H22A 0.9700 ?
C22 H22B 0.9700 ?
C23 C24 1.429(5) ?
C23 H23A 0.9700 ?
C23 H23B 0.9700 ?
C24 H24A 0.9600 ?
C24 H24B 0.9600 ?
C24 H24C 0.9600 ?

loop_
_geom_hbond_atom_site_label_D
_geom_hbond_atom_site_label_H
_geom_hbond_atom_site_label_A
_geom_hbond_site_symmetry_A
_geom_hbond_distance_DH
_geom_hbond_distance_HA
_geom_hbond_distance_DA
_geom_hbond_angle_DHA
_geom_hbond_publ_flag
C9 H9 O2 2_766 0.93 2.58 3.509(3) 177 yes
C10 H10 O1 1_555 0.93 2.35 2.730(3) 104 yes
C17 H17B F 1_456 0.96 2.51 3.211(4) 130 yes

loop_
_geom_torsion_atom_site_label_1
_geom_torsion_atom_site_label_2
_geom_torsion_atom_site_label_3
_geom_torsion_atom_site_label_4
_geom_torsion
C7 C2 C3 F' 178.0(3)
C1 C2 C3 F' -2.3(4)
C7 C2 C3 C4 -0.7(3)
C1 C2 C3 C4 179.0(2)
F' C3 C4 C5 -179.3(4)
C2 C3 C4 C5 -0.6(3)
C3 C4 C5 C6 1.0(3)
C3 C4 C5 O1 176.37(17)
C8 O1 C5 C4 91.4(2)
C8 O1 C5 C6 -93.0(2)
C4 C5 C6 C7 0.0(3)
O1 C5 C6 C7 -175.43(17)
C5 C6 C7 F 175.2(2)
C5 C6 C7 C2 -1.4(3)
C3 C2 C7 F -175.0(2)
C1 C2 C7 F 5.3(3)
C3 C2 C7 C6 1.7(3)
C1 C2 C7 C6 -178.0(2)
C5 O1 C8 O2 -1.7(3)
C5 O1 C8 C9 179.13(18)
O2 C8 C9 C10 179.8(2)
O1 C8 C9 C10 -1.0(3)
C8 C9 C10 C11 178.90(18)
C9 C10 C11 C16 -178.55(19)
C9 C10 C11 C12 0.9(3)
C16 C11 C12 C13 -0.9(3)
C10 C11 C12 C13 179.73(16)
C17 O3 C13 C12 -7.9(3)
C17 O3 C13 C14 172.18(16)
C11 C12 C13 O3 179.00(17)
C11 C12 C13 C14 -1.1(3)
C18 O4 C14 C15 1.8(3)
C18 O4 C14 C13 -177.32(15)
O3 C13 C14 O4 1.5(2)
C12 C13 C14 O4 -178.39(15)
O3 C13 C14 C15 -177.61(17)
C12 C13 C14 C15 2.5(3)
O4 C14 C15 C16 179.07(17)
C13 C14 C15 C16 -1.9(3)
C12 C11 C16 C15 1.5(3)
C10 C11 C16 C15 -179.10(17)
C14 C15 C16 C11 -0.1(3)
C14 O4 C18 C19 -178.32(15)
O4 C18 C19 C20 -178.60(15)
C18 C19 C20 C21 175.11(18)
C19 C20 C21 C22 -178.77(18)
C20 C21 C22 C23 -177.0(2)
C21 C22 C23 C24 -67.6(4)
